data_4343601
loop_
_publ_author_name
'Cotton, F.A.'
'Felthouse, T.R.'

_publ_section_title
;
 Structural characterization of two tetrakis(mue-carbonato) complexes of
 dirhodium(II)
;
_journal_name_full 'Inorganic Chemistry'
_journal_page_first 320
_journal_page_last 323
_journal_volume 19
_journal_year 1980
_chemical_formula_sum 'C4 H16 Cl2 Cs4 Na2 O20 Rh2'
_chemical_name_systematic 'Cs4 Na2 Rh2 (C O3)4 Cl2 (H2 O)8'
_space_group_IT_number 14
_symmetry_space_group_name_Hall '-P 2ybc'
_symmetry_space_group_name_H-M 'P 1 21/c 1'
_cell_angle_alpha 90
_cell_angle_beta 107.98
_cell_angle_gamma 90
_cell_formula_units_Z 2
_cell_length_a 9.798
_cell_length_b 10.753
_cell_length_c 12.906
_cell_volume 1293.345
_citation_journal_id_ASTM INOCAJ
_cod_data_source_file Cotton_INOCAJ_1980_982.cif
_cod_data_source_block C4H16Cl2Cs4Na2O20Rh2
_cod_database_code 4343601

loop_
_symmetry_equiv_pos_as_xyz
x,y,z
-x,y+1/2,-z+1/2
-x,-y,-z
x,-y-1/2,z-1/2

loop_
_atom_site_label
_atom_site_type_symbol
_atom_site_fract_x
_atom_site_fract_y
_atom_site_fract_z
_atom_site_occupancy
_atom_site_U_iso_or_equiv
O2 O-2 0.322 0.3691 0.896 1 0.0
Cs1 Cs+1 0.45259 0.38078 0.33599 1 0.0
O1 O-2 0.3511 0.5573 0.8254 1 0.0
O4 O-2 0.3389 0.4843 0.1 1 0.0
O6 O-2 0.2261 0.6522 0.1306 1 0.0
Cl1 Cl-1 0.5411 0.8151 0.8815 1 0.0
O5 O-2 0.1686 0.4332 0.7418 1 0.0
O8 O-2 0.002 0.7358 0.7566 1 0.0
Cs2 Cs+1 0.11358 0.25729 0.01233 1 0.0
Na1 Na+1 0.2511 0.7714 0.8205 1 0.0
O7 O-2 0.17 0.5969 0.5771 1 0.0
O10 O-2 0.193 0.9707 0.8873 1 0.0
Rh1 Rh+2 0.51638 0.59829 0.96319 1 0.0
O9 O-2 -0.029 0.5194 0.855 1 0.0
C2 C+4 0.281 0.452 0.8207 1 0.0
O3 O-2 0.3662 0.6715 0.0254 1 0.0
C1 C+4 0.31 0.603 0.0835 1 0.0
